data_1531115
loop_
_publ_author_name
'Beitone, L.'
'Ferey, G.'
'Guillou, N.'
'Loiseau, T.'
'Millange, F.'

_publ_section_title
;
 Structural characterizations of lithium gallium phosphates, analogous to
 the amblygonite-montebrasite series
;
_journal_name_full 'Solid State Sciences'
_journal_page_first 1061
_journal_page_last 1065
_journal_volume 4
_journal_year 2002
_chemical_formula_sum 'F0.74 Ga H0.26 Li O4.26 P'
_chemical_name_systematic 'Li Ga (P O4) F0.74 (O H)0.26'
_space_group_IT_number 2
_symmetry_space_group_name_Hall '-P 1'
_symmetry_space_group_name_H-M 'P -1'
_cell_angle_alpha 98.015
_cell_angle_beta 108.854
_cell_angle_gamma 107.035
_cell_formula_units_Z 2
_cell_length_a 7.1748
_cell_length_b 5.2639
_cell_length_c 5.1022
_cell_volume 168.420
_citation_journal_id_ASTM SSSCFJ
_cod_data_source_file Beitone_SSSCFJ_2002_891.cif
_cod_data_source_block H0.26F0.74Ga1Li1O4.26P1
_cod_original_cell_volume 168.4203
_cod_original_formula_sum 'H0.26 F0.74 Ga1 Li1 O4.26 P1'
_cod_database_code 1531115

loop_
_symmetry_equiv_pos_as_xyz
x,y,z
-x,-y,-z

loop_
_atom_site_label
_atom_site_type_symbol
_atom_site_fract_x
_atom_site_fract_y
_atom_site_fract_z
_atom_site_occupancy
_atom_site_U_iso_or_equiv
P1 P+5 0.2381 0.3561 0.6772 1 0.0
O1 O-2 0.2681 -0.0558 0.1287 0.26 0.0
O2 O-2 0.3455 0.6595 0.693 1 0.0
Ga1 Ga+3 0 0 0 1 0.0
Ga2 Ga+3 0.5 0 0 1 0.0
F1 F-1 0.2681 -0.0558 0.1287 0.74 0.0
O4 O-2 0.3914 0.201 0.734 1 0.0
O3 O-2 0.0773 0.234 0.3678 1 0.0
O5 O-2 0.1225 0.326 0.8836 1 0.0
Li1 Li+1 0.22 0.631 0.288 1 0.0
